data_7704735
loop_
_publ_author_name
'Huse, Kevin'
'Weinert, Hanns'
'W\"olper, Christoph'
'Schulz, Stephan'

_publ_section_title
;
 Electronic effect of a perfluorinated \b-diketiminate ligand on the
 bonding nature of copper carbonyl complexes.
;
_journal_issue 28
_journal_name_full 'Dalton transactions (Cambridge, England : 2003)'
_journal_page_first 9773
_journal_page_last 9780
_journal_paper_doi 10.1039/d0dt01943g
_journal_volume 49
_journal_year 2020
_chemical_formula_sum 'C19 H5 F17 N2 Zn'
_chemical_formula_weight 649.62
_space_group_crystal_system triclinic
_space_group_IT_number 2
_space_group_name_Hall '-P 1'
_space_group_name_H-M_alt 'P -1'
_atom_sites_solution_hydrogens geom
_atom_sites_solution_primary direct
_atom_sites_solution_secondary difmap
_audit_creation_method SHELXL-2017/1
_audit_update_record
;
2020-04-01 deposited with the CCDC.	2020-06-30 downloaded from the CCDC.
;
_cell_angle_alpha 95.811(3)
_cell_angle_beta 95.576(3)
_cell_angle_gamma 105.631(3)
_cell_formula_units_Z 2
_cell_length_a 5.3911(11)
_cell_length_b 9.903(2)
_cell_length_c 20.857(4)
_cell_measurement_reflns_used 9112
_cell_measurement_temperature 100(2)
_cell_measurement_theta_max 28.01
_cell_measurement_theta_min 2.25
_cell_volume 1057.8(4)
_computing_cell_refinement 'BRUKER APEX3(v2019.1-0)'
_computing_data_collection 'BRUKER APEX3(v2019.1-0)'
_computing_data_reduction 'BRUKER APEX3(v2019.1-0)'
_computing_molecular_graphics 'ORTEP/PLATON (Spek)'
_computing_publication_material 'BRUKER AXS SHELXTL (c) 2008 / Vers. 2008/4'
_computing_structure_refinement 'SHELXL-2017/1 (Sheldrick, 2017)'
_computing_structure_solution 'BRUKER APEX3(v2019.1-0)'
_diffrn_ambient_temperature 100(2)
_diffrn_detector_area_resol_mean 512
_diffrn_measured_fraction_theta_full 0.999
_diffrn_measured_fraction_theta_max 0.995
_diffrn_measurement_device_type 'Bruker D8 KAPPA II (APEX II detector)'
_diffrn_measurement_method 'Data collection strategy APEX 2/COSMO'
_diffrn_radiation_monochromator 'Triumph Goebel mirror'
_diffrn_radiation_source 'fine-focus sealed tube'
_diffrn_radiation_type MoK\a
_diffrn_radiation_wavelength 0.71073
_diffrn_reflns_av_R_equivalents 0.0787
_diffrn_reflns_av_unetI/netI 0.0440
_diffrn_reflns_Laue_measured_fraction_full 0.999
_diffrn_reflns_Laue_measured_fraction_max 0.995
_diffrn_reflns_limit_h_max 7
_diffrn_reflns_limit_h_min -7
_diffrn_reflns_limit_k_max 13
_diffrn_reflns_limit_k_min -13
_diffrn_reflns_limit_l_max 27
_diffrn_reflns_limit_l_min -27
_diffrn_reflns_number 44642
_diffrn_reflns_point_group_measured_fraction_full 0.999
_diffrn_reflns_point_group_measured_fraction_max 0.995
_diffrn_reflns_theta_full 25.242
_diffrn_reflns_theta_max 28.427
_diffrn_reflns_theta_min 2.155
_exptl_absorpt_coefficient_mu 1.323
_exptl_absorpt_correction_T_max 0.75
_exptl_absorpt_correction_T_min 0.58
_exptl_absorpt_correction_type multi-scan
_exptl_absorpt_process_details
; 
 SADABS
 R.H. Blessing, Acta Cryst. (1995) A51 33-38 
;
_exptl_crystal_colour yellow
_exptl_crystal_density_diffrn 2.040
_exptl_crystal_description tablet
_exptl_crystal_F_000 632
_exptl_crystal_size_max 0.130
_exptl_crystal_size_mid 0.088
_exptl_crystal_size_min 0.059
_refine_diff_density_max 0.540
_refine_diff_density_min -0.446
_refine_diff_density_rms 0.075
_refine_ls_extinction_method none
_refine_ls_goodness_of_fit_ref 1.031
_refine_ls_hydrogen_treatment constr
_refine_ls_matrix_type full
_refine_ls_number_parameters 353
_refine_ls_number_reflns 5310
_refine_ls_number_restraints 0
_refine_ls_restrained_S_all 1.031
_refine_ls_R_factor_all 0.0568
_refine_ls_R_factor_gt 0.0364
_refine_ls_shift/su_max 0.000
_refine_ls_shift/su_mean 0.000
_refine_ls_structure_factor_coef Fsqd
_refine_ls_weighting_details 'w=1/[\s^2^(Fo^2^)+(0.0339P)^2^+0.3466P] where P=(Fo^2^+2Fc^2^)/3'
_refine_ls_weighting_scheme calc
_refine_ls_wR_factor_gt 0.0706
_refine_ls_wR_factor_ref 0.0759
_reflns_Friedel_coverage 0.000
_reflns_number_gt 4145
_reflns_number_total 5310
_reflns_threshold_expression 'I > 2\s(I)'
_cod_data_source_file d0dt01943g2.cif
_cod_data_source_block kh_v105am
_cod_depositor_comments
;
The following automatic conversions were performed:

data item '_atom_sites_solution_secondary' value 'diffmap' was
changed to 'difmap'.

Automatic conversion script
Id: cif_fix_values 7556 2019-12-06 15:28:31Z antanas 

 Adding full bibliography for 7704732--7704736.cif.
;
_cod_original_cell_volume 1057.7(4)
_cod_database_code 7704735
_shelx_shelxl_version_number 2017/1
_shelx_space_group_comment
;
The symmetry employed for this shelxl refinement is uniquely defined
by the following loop, which should always be used as a source of
symmetry information in preference to the above space-group names.
They are only intended as comments.
;
_shelx_estimated_absorpt_t_min 0.847
_shelx_estimated_absorpt_t_max 0.926

loop_
_space_group_symop_operation_xyz
'x, y, z'
'-x, -y, -z'

loop_
_atom_site_label
_atom_site_type_symbol
_atom_site_fract_x
_atom_site_fract_y
_atom_site_fract_z
_atom_site_U_iso_or_equiv
_atom_site_adp_type
_atom_site_occupancy
_atom_site_site_symmetry_order
_atom_site_calc_flag
_atom_site_refinement_flags_posn
_atom_site_refinement_flags_adp
_atom_site_refinement_flags_occupancy
_atom_site_disorder_assembly
_atom_site_disorder_group
Zn1 Zn 0.05569(5) 0.47044(3) 0.22677(2) 0.01506(8) Uani 1 1 d . . . . .
F1 F 0.4691(3) 0.38518(15) 0.42533(7) 0.0385(4) Uani 1 1 d . . . . .
F2 F 0.1021(4) 0.25914(18) 0.44526(7) 0.0457(4) Uani 1 1 d . . . . .
F3 F 0.3409(4) 0.16499(17) 0.38929(8) 0.0485(5) Uani 1 1 d . . . . .
F4 F -0.1286(3) 0.07732(15) 0.33526(7) 0.0411(4) Uani 1 1 d . . . . .
F5 F -0.5735(3) 0.00274(16) 0.26589(7) 0.0426(4) Uani 1 1 d . . . . .
F6 F -0.2917(3) -0.07554(15) 0.21815(8) 0.0396(4) Uani 1 1 d . . . . .
F7 F -0.5516(3) 0.01520(14) 0.16520(6) 0.0299(3) Uani 1 1 d . . . . .
F8 F 0.0508(3) 0.56421(15) 0.42449(6) 0.0269(3) Uani 1 1 d . . . . .
F9 F 0.3434(3) 0.81978(15) 0.48504(6) 0.0340(4) Uani 1 1 d . . . . .
F10 F 0.8089(3) 0.94404(14) 0.44697(6) 0.0331(4) Uani 1 1 d . . . . .
F11 F 0.9741(3) 0.81360(15) 0.34446(7) 0.0303(3) Uani 1 1 d . . . . .
F12 F 0.6747(3) 0.56143(14) 0.28214(6) 0.0276(3) Uani 1 1 d . . . . .
F13 F -0.0129(3) 0.10305(14) 0.10944(6) 0.0235(3) Uani 1 1 d . . . . .
F14 F -0.1727(3) 0.08329(14) -0.01921(6) 0.0269(3) Uani 1 1 d . . . . .
F15 F -0.5254(3) 0.21643(16) -0.06098(6) 0.0309(3) Uani 1 1 d . . . . .
F16 F -0.7118(3) 0.37436(16) 0.02719(6) 0.0299(3) Uani 1 1 d . . . . .
F17 F -0.5558(3) 0.39113(14) 0.15538(6) 0.0253(3) Uani 1 1 d . . . . .
N1 N 0.1907(4) 0.43159(19) 0.31437(8) 0.0170(4) Uani 1 1 d . . . . .
N2 N -0.1745(3) 0.27315(18) 0.20254(8) 0.0160(4) Uani 1 1 d . . . . .
C1 C 0.1235(4) 0.3081(2) 0.33661(10) 0.0196(5) Uani 1 1 d . . . . .
C2 C -0.0685(5) 0.1920(2) 0.30281(10) 0.0234(5) Uani 1 1 d . . . . .
C3 C -0.2074(4) 0.1736(2) 0.24118(10) 0.0196(5) Uani 1 1 d . . . . .
C4 C 0.2603(5) 0.2792(2) 0.40008(11) 0.0285(6) Uani 1 1 d . . . . .
C5 C -0.4083(5) 0.0265(2) 0.22196(11) 0.0254(5) Uani 1 1 d . . . . .
C6 C 0.3565(4) 0.5570(2) 0.35190(9) 0.0155(4) Uani 1 1 d . . . . .
C7 C 0.2786(4) 0.6259(2) 0.40426(10) 0.0186(5) Uani 1 1 d . . . . .
C8 C 0.4271(5) 0.7554(2) 0.43557(10) 0.0218(5) Uani 1 1 d . . . . .
C9 C 0.6611(5) 0.8205(2) 0.41572(10) 0.0219(5) Uani 1 1 d . . . . .
C10 C 0.7444(4) 0.7548(2) 0.36350(11) 0.0209(5) Uani 1 1 d . . . . .
C11 C 0.5913(4) 0.6258(2) 0.33229(10) 0.0180(5) Uani 1 1 d . . . . .
C12 C -0.2790(4) 0.2484(2) 0.13569(9) 0.0149(4) Uani 1 1 d . . . . .
C13 C -0.1857(4) 0.1705(2) 0.08921(10) 0.0168(4) Uani 1 1 d . . . . .
C14 C -0.2668(4) 0.1600(2) 0.02377(10) 0.0183(5) Uani 1 1 d . . . . .
C15 C -0.4436(4) 0.2283(2) 0.00241(10) 0.0197(5) Uani 1 1 d . . . . .
C16 C -0.5379(4) 0.3080(2) 0.04731(10) 0.0196(5) Uani 1 1 d . . . . .
C17 C -0.4566(4) 0.3161(2) 0.11257(10) 0.0175(5) Uani 1 1 d . . . . .
C18 C 0.1479(4) 0.6445(2) 0.18817(11) 0.0217(5) Uani 1 1 d . . . . .
H18A H 0.149088 0.723449 0.221449 0.026 Uiso 1 1 calc R U . . .
H18B H 0.327542 0.660023 0.177473 0.026 Uiso 1 1 calc R U . . .
C19 C -0.0231(6) 0.6531(3) 0.12779(15) 0.0454(8) Uani 1 1 d . . . . .
H19A H 0.036258 0.747450 0.114541 0.068 Uiso 1 1 calc R U . . .
H19B H -0.203091 0.635656 0.136945 0.068 Uiso 1 1 calc R U . . .
H19C H -0.013373 0.581712 0.092699 0.068 Uiso 1 1 calc R U . . .

loop_
_atom_site_aniso_label
_atom_site_aniso_U_11
_atom_site_aniso_U_22
_atom_site_aniso_U_33
_atom_site_aniso_U_23
_atom_site_aniso_U_13
_atom_site_aniso_U_12
Zn1 0.01854(14) 0.01156(12) 0.01295(12) 0.00090(8) -0.00017(9) 0.00169(9)
F1 0.0455(10) 0.0264(8) 0.0350(8) 0.0083(6) -0.0207(7) 0.0030(7)
F2 0.0651(12) 0.0478(10) 0.0195(7) 0.0125(7) 0.0005(7) 0.0066(9)
F3 0.0805(13) 0.0300(9) 0.0362(9) -0.0005(7) -0.0207(8) 0.0290(9)
F4 0.0686(11) 0.0173(7) 0.0237(7) 0.0098(6) -0.0099(7) -0.0083(7)
F5 0.0512(10) 0.0332(9) 0.0282(8) 0.0001(6) 0.0155(7) -0.0160(8)
F6 0.0494(10) 0.0141(7) 0.0483(9) -0.0002(6) -0.0056(7) 0.0032(7)
F7 0.0314(8) 0.0240(8) 0.0229(7) 0.0020(6) -0.0035(6) -0.0084(6)
F8 0.0280(8) 0.0305(8) 0.0219(7) 0.0028(6) 0.0092(6) 0.0059(6)
F9 0.0552(10) 0.0282(8) 0.0189(7) -0.0064(6) 0.0068(6) 0.0152(7)
F10 0.0462(9) 0.0159(7) 0.0267(7) -0.0046(6) -0.0105(6) -0.0009(6)
F11 0.0200(7) 0.0267(8) 0.0393(8) 0.0047(6) 0.0015(6) -0.0012(6)
F12 0.0263(8) 0.0277(8) 0.0282(7) -0.0052(6) 0.0099(6) 0.0076(6)
F13 0.0272(7) 0.0250(7) 0.0221(6) 0.0016(5) 0.0010(5) 0.0150(6)
F14 0.0366(8) 0.0299(8) 0.0170(6) -0.0034(5) 0.0062(6) 0.0156(6)
F15 0.0356(8) 0.0438(9) 0.0135(6) 0.0008(6) -0.0038(6) 0.0151(7)
F16 0.0262(8) 0.0399(9) 0.0282(7) 0.0035(6) -0.0021(6) 0.0192(7)
F17 0.0254(7) 0.0293(8) 0.0234(7) -0.0045(6) 0.0046(5) 0.0141(6)
N1 0.0201(10) 0.0153(9) 0.0141(8) -0.0002(7) 0.0000(7) 0.0043(8)
N2 0.0200(10) 0.0134(9) 0.0126(8) 0.0003(7) 0.0008(7) 0.0021(7)
C1 0.0267(12) 0.0160(11) 0.0153(10) 0.0017(8) 0.0006(9) 0.0056(9)
C2 0.0375(14) 0.0142(11) 0.0154(10) 0.0054(8) 0.0005(9) 0.0023(10)
C3 0.0251(12) 0.0136(11) 0.0175(10) -0.0010(8) 0.0025(9) 0.0020(9)
C4 0.0440(16) 0.0183(12) 0.0187(11) 0.0019(9) -0.0075(10) 0.0052(11)
C5 0.0323(14) 0.0169(12) 0.0206(11) 0.0009(9) 0.0026(10) -0.0031(10)
C6 0.0187(11) 0.0125(10) 0.0134(9) -0.0001(8) -0.0036(8) 0.0039(9)
C7 0.0215(12) 0.0197(11) 0.0148(10) 0.0030(8) 0.0012(8) 0.0065(9)
C8 0.0333(14) 0.0221(12) 0.0110(10) -0.0017(8) -0.0004(9) 0.0121(10)
C9 0.0300(13) 0.0145(11) 0.0168(10) -0.0017(8) -0.0095(9) 0.0046(10)
C10 0.0174(11) 0.0192(12) 0.0245(11) 0.0052(9) -0.0021(9) 0.0036(9)
C11 0.0215(12) 0.0180(11) 0.0151(10) -0.0007(8) 0.0006(8) 0.0082(9)
C12 0.0165(11) 0.0112(10) 0.0133(9) -0.0005(7) 0.0005(8) -0.0012(8)
C13 0.0150(11) 0.0146(11) 0.0204(10) 0.0015(8) 0.0018(8) 0.0040(9)
C14 0.0198(11) 0.0153(11) 0.0184(10) -0.0012(8) 0.0049(8) 0.0033(9)
C15 0.0201(11) 0.0220(12) 0.0138(10) 0.0002(8) -0.0015(8) 0.0027(9)
C16 0.0171(11) 0.0205(12) 0.0215(11) 0.0036(9) 0.0003(9) 0.0065(9)
C17 0.0147(11) 0.0163(11) 0.0204(10) -0.0016(8) 0.0038(8) 0.0033(9)
C18 0.0216(12) 0.0163(11) 0.0256(11) 0.0046(9) 0.0024(9) 0.0019(9)
C19 0.0338(16) 0.0428(18) 0.0551(18) 0.0344(15) -0.0077(13) -0.0021(13)

loop_
_atom_type_symbol
_atom_type_description
_atom_type_scat_dispersion_real
_atom_type_scat_dispersion_imag
_atom_type_scat_source
C C 0.0033 0.0016 'International Tables Vol C Tables 4.2.6.8 and 6.1.1.4'
H H 0.0000 0.0000 'International Tables Vol C Tables 4.2.6.8 and 6.1.1.4'
F F 0.0171 0.0103 'International Tables Vol C Tables 4.2.6.8 and 6.1.1.4'
N N 0.0061 0.0033 'International Tables Vol C Tables 4.2.6.8 and 6.1.1.4'
Zn Zn 0.2839 1.4301 'International Tables Vol C Tables 4.2.6.8 and 6.1.1.4'

loop_
_geom_angle_atom_site_label_1
_geom_angle_atom_site_label_2
_geom_angle_atom_site_label_3
_geom_angle
_geom_angle_site_symmetry_1
_geom_angle_site_symmetry_3
_geom_angle_publ_flag
C18 Zn1 N2 138.13(9) . . ?
C18 Zn1 N1 128.69(8) . . ?
N2 Zn1 N1 93.17(7) . . ?
C1 N1 C6 123.46(18) . . ?
C1 N1 Zn1 125.13(15) . . ?
C6 N1 Zn1 111.28(13) . . ?
C3 N2 C12 123.64(18) . . ?
C3 N2 Zn1 125.00(14) . . ?
C12 N2 Zn1 111.05(13) . . ?
N1 C1 C2 122.4(2) . . ?
N1 C1 C4 122.7(2) . . ?
C2 C1 C4 114.8(2) . . ?
F4 C2 C3 114.68(19) . . ?
F4 C2 C1 114.59(19) . . ?
C3 C2 C1 130.7(2) . . ?
N2 C3 C2 123.2(2) . . ?
N2 C3 C5 122.62(19) . . ?
C2 C3 C5 114.2(2) . . ?
F3 C4 F2 108.3(2) . . ?
F3 C4 F1 106.8(2) . . ?
F2 C4 F1 107.09(19) . . ?
F3 C4 C1 110.33(18) . . ?
F2 C4 C1 111.4(2) . . ?
F1 C4 C1 112.78(19) . . ?
F6 C5 F7 107.38(18) . . ?
F6 C5 F5 108.8(2) . . ?
F7 C5 F5 106.3(2) . . ?
F6 C5 C3 111.1(2) . . ?
F7 C5 C3 113.05(19) . . ?
F5 C5 C3 110.07(18) . . ?
C11 C6 C7 116.72(19) . . ?
C11 C6 N1 120.68(18) . . ?
C7 C6 N1 122.08(19) . . ?
F8 C7 C8 119.30(18) . . ?
F8 C7 C6 118.91(19) . . ?
C8 C7 C6 121.8(2) . . ?
F9 C8 C7 120.1(2) . . ?
F9 C8 C9 119.6(2) . . ?
C7 C8 C9 120.31(19) . . ?
F10 C9 C8 120.55(19) . . ?
F10 C9 C10 120.0(2) . . ?
C8 C9 C10 119.4(2) . . ?
F11 C10 C11 119.95(19) . . ?
F11 C10 C9 120.6(2) . . ?
C11 C10 C9 119.4(2) . . ?
F12 C11 C10 119.2(2) . . ?
F12 C11 C6 118.41(18) . . ?
C10 C11 C6 122.37(19) . . ?
C17 C12 C13 116.44(19) . . ?
C17 C12 N2 120.87(18) . . ?
C13 C12 N2 122.20(19) . . ?
F13 C13 C14 119.55(18) . . ?
F13 C13 C12 118.48(18) . . ?
C14 C13 C12 122.0(2) . . ?
F14 C14 C15 119.94(19) . . ?
F14 C14 C13 119.9(2) . . ?
C15 C14 C13 120.17(19) . . ?
F15 C15 C14 120.21(19) . . ?
F15 C15 C16 120.5(2) . . ?
C14 C15 C16 119.32(19) . . ?
F16 C16 C17 120.32(19) . . ?
F16 C16 C15 119.96(19) . . ?
C17 C16 C15 119.7(2) . . ?
F17 C17 C16 118.66(19) . . ?
F17 C17 C12 118.95(18) . . ?
C16 C17 C12 122.39(19) . . ?
C19 C18 Zn1 117.10(17) . . ?

loop_
_geom_bond_atom_site_label_1
_geom_bond_atom_site_label_2
_geom_bond_distance
_geom_bond_site_symmetry_2
_geom_bond_publ_flag
Zn1 C18 1.940(2) . ?
Zn1 N2 1.9960(18) . ?
Zn1 N1 2.0127(18) . ?
F1 C4 1.335(3) . ?
F2 C4 1.326(3) . ?
F3 C4 1.323(3) . ?
F4 C2 1.362(3) . ?
F5 C5 1.333(3) . ?
F6 C5 1.326(3) . ?
F7 C5 1.327(3) . ?
F8 C7 1.344(3) . ?
F9 C8 1.337(2) . ?
F10 C9 1.330(2) . ?
F11 C10 1.336(3) . ?
F12 C11 1.347(2) . ?
F13 C13 1.344(3) . ?
F14 C14 1.340(2) . ?
F15 C15 1.335(2) . ?
F16 C16 1.341(3) . ?
F17 C17 1.345(2) . ?
N1 C1 1.323(3) . ?
N1 C6 1.422(3) . ?
N2 C3 1.322(3) . ?
N2 C12 1.423(3) . ?
C1 C2 1.394(3) . ?
C1 C4 1.542(3) . ?
C2 C3 1.392(3) . ?
C3 C5 1.550(3) . ?
C6 C11 1.388(3) . ?
C6 C7 1.388(3) . ?
C7 C8 1.374(3) . ?
C8 C9 1.377(3) . ?
C9 C10 1.385(3) . ?
C10 C11 1.377(3) . ?
C12 C17 1.386(3) . ?
C12 C13 1.393(3) . ?
C13 C14 1.377(3) . ?
C14 C15 1.375(3) . ?
C15 C16 1.384(3) . ?
C16 C17 1.376(3) . ?
C18 C19 1.510(4) . ?
